data_7212964
loop_
_publ_author_name
'Azcondo, M. Teresa'
'Ballester, Loreto'
'Golhen, Stephane'
'Gutierrez, Angel'
'Ouahab, Lahcene'
'Yartsev, Slav'
'Delhaes, Pierre'

_publ_section_title
;
 Structural, magnetic, electrical and optical characterization of systems
 built from [M([9]aneN3)2]2+ (M=CuII or NiII) and TCNQ or TCNQF4
;
_journal_issue 6
_journal_name_full 'Journal of Materials Chemistry'
_journal_page_first 1237
_journal_paper_doi 10.1039/a807595f
_journal_volume 9
_journal_year 1999
_chemical_formula_moiety '[Cu[9]aneN3)2](TCNQ)3'
_chemical_formula_sum 'C48 H42 Cu N18'
_chemical_formula_weight 934.54
_chemical_name_systematic
; 
 ? 
;
_space_group_IT_number 2
_symmetry_cell_setting triclinic
_symmetry_space_group_name_Hall '-P 1'
_symmetry_space_group_name_H-M 'P -1'
_atom_sites_solution_hydrogens geom
_atom_sites_solution_primary direct
_atom_sites_solution_secondary difmap
_audit_creation_method SHELXL
_cell_angle_alpha 74.10(2)
_cell_angle_beta 89.01(2)
_cell_angle_gamma 69.11(2)
_cell_formula_units_Z 1
_cell_length_a 8.350(2)
_cell_length_b 9.884(4)
_cell_length_c 14.369(4)
_cell_measurement_reflns_used 25
_cell_measurement_temperature 293(2)
_cell_volume 1061.3(6)
_computing_cell_refinement 'Enraf Nonius'
_computing_data_collection 'Enraf Nonius CAD4'
_computing_data_reduction MolEN
_computing_molecular_graphics ORTEP
_computing_structure_refinement 'SHELXL-93 (Sheldrick, 1993)'
_computing_structure_solution 'SHELXS-86 (Sheldrick, 1990)'
_diffrn_ambient_temperature 293(2)
_diffrn_measurement_device 'Enraf nonius CAD4'
_diffrn_measurement_method \q-2\q
_diffrn_radiation_monochromator graphite
_diffrn_radiation_source 'fine-focus sealed tube'
_diffrn_radiation_type MoK\a
_diffrn_radiation_wavelength 0.71073
_diffrn_reflns_av_R_equivalents 0.0090
_diffrn_reflns_av_sigmaI/netI 0.0213
_diffrn_reflns_limit_h_max 9
_diffrn_reflns_limit_h_min 0
_diffrn_reflns_limit_k_max 12
_diffrn_reflns_limit_k_min -11
_diffrn_reflns_limit_l_max 18
_diffrn_reflns_limit_l_min -18
_diffrn_reflns_number 4871
_diffrn_reflns_theta_max 26.97
_diffrn_reflns_theta_min 1.48
_diffrn_standards_decay_% 0
_diffrn_standards_interval_count 250
_diffrn_standards_interval_time 3600
_diffrn_standards_number 3
_exptl_absorpt_coefficient_mu 0.576
_exptl_absorpt_correction_T_max 0.99878
_exptl_absorpt_correction_T_min 0.908442
_exptl_absorpt_correction_type \y-scan
_exptl_crystal_colour 'deep blue'
_exptl_crystal_density_diffrn 1.462
_exptl_crystal_F_000 485
_refine_diff_density_max 0.270
_refine_diff_density_min -0.476
_refine_diff_density_rms 0.060
_refine_ls_extinction_method none
_refine_ls_goodness_of_fit_all 1.055
_refine_ls_goodness_of_fit_obs 1.058
_refine_ls_matrix_type full
_refine_ls_number_parameters 388
_refine_ls_number_reflns 4546
_refine_ls_number_restraints 0
_refine_ls_restrained_S_all 1.055
_refine_ls_restrained_S_obs 1.058
_refine_ls_R_factor_all 0.0427
_refine_ls_R_factor_obs 0.0311
_refine_ls_shift/esd_max 0.000
_refine_ls_shift/esd_mean 0.000
_refine_ls_structure_factor_coef Fsqd
_refine_ls_weighting_details 'w=1/[\s^2^(Fo^2^)+(0.0571P)^2^+0.1996P] where P=(Fo^2^+2Fc^2^)/3'
_refine_ls_weighting_scheme calc
_refine_ls_wR_factor_all 0.0891
_refine_ls_wR_factor_obs 0.0829
_reflns_number_observed 3961
_reflns_number_total 4546
_reflns_observed_criterion >2sigma(I)
_cod_data_source_file 807595fsup1.cif
_cod_data_source_block cutq3
_cod_depositor_comments
;
The following automatic conversions were performed:

'_refine_ls_weighting_scheme' value 'calc
w=1/[\s^2^(Fo^2^)+(0.0571P)^2^+0.1996P] where P=(Fo^2^+2Fc^2^)/3' was
changed to 'calc'. New tag '_refine_ls_weighting_details' was
created. The value of the new tag was set to
'w=1/[\s^2^(Fo^2^)+(0.0571P)^2^+0.1996P] where P=(Fo^2^+2Fc^2^)/3'.

Automatic conversion script
Id: cif_fix_values 3143 2015-03-26 13:38:13Z robertas 
;
_cod_original_cell_volume 1061.2(6)
_cod_database_code 7212964

loop_
_symmetry_equiv_pos_as_xyz
'x, y, z'
'-x, -y, -z'

loop_
_atom_site_aniso_label
_atom_site_aniso_U_11
_atom_site_aniso_U_22
_atom_site_aniso_U_33
_atom_site_aniso_U_23
_atom_site_aniso_U_13
_atom_site_aniso_U_12
Cu 0.02328(15) 0.02424(15) 0.02067(14) -0.00186(10) 0.00059(9) -0.01198(11)
N1 0.0304(7) 0.0334(8) 0.0275(7) 0.0021(6) -0.0053(6) -0.0150(6)
N2 0.0309(7) 0.0293(7) 0.0239(6) -0.0050(5) 0.0006(5) -0.0133(6)
N3 0.0367(9) 0.0345(8) 0.0398(8) -0.0120(7) 0.0120(7) -0.0144(7)
C1 0.0241(9) 0.0408(11) 0.0413(10) -0.0017(8) 0.0041(7) -0.0143(8)
C2 0.0338(9) 0.0385(10) 0.0296(8) -0.0037(7) 0.0089(7) -0.0169(8)
C3 0.0325(9) 0.0308(9) 0.0340(9) 0.0044(7) -0.0086(7) -0.0120(7)
C4 0.0349(10) 0.0258(9) 0.0456(10) -0.0032(7) 0.0011(8) -0.0091(8)
C5 0.0658(14) 0.0398(11) 0.0351(10) -0.0183(8) 0.0124(9) -0.0263(10)
C6 0.0559(12) 0.0438(11) 0.0350(10) -0.0084(8) -0.0049(9) -0.0304(10)
N4 0.0472(9) 0.0512(10) 0.0275(8) -0.0062(7) -0.0002(7) -0.0212(8)
N5 0.0345(10) 0.0547(11) 0.0514(10) -0.0151(8) 0.0087(7) -0.0146(8)
N6 0.0374(10) 0.0505(10) 0.0512(10) -0.0056(8) 0.0070(7) -0.0183(8)
N7 0.0567(11) 0.0664(12) 0.0355(9) 0.0050(8) 0.0010(8) -0.0316(10)
C7 0.0286(8) 0.0202(7) 0.0234(7) -0.0083(6) 0.0026(6) -0.0085(6)
C8 0.0285(8) 0.0256(8) 0.0247(7) -0.0068(6) -0.0014(6) -0.0083(6)
C9 0.0243(8) 0.0273(8) 0.0316(8) -0.0088(6) 0.0007(6) -0.0090(6)
C10 0.0309(8) 0.0197(7) 0.0268(7) -0.0077(6) 0.0037(6) -0.0103(6)
C11 0.0295(8) 0.0221(7) 0.0243(7) -0.0042(6) -0.0015(6) -0.0067(6)
C12 0.0251(8) 0.0221(7) 0.0283(8) -0.0074(6) 0.0011(6) -0.0074(6)
C13 0.0308(8) 0.0246(8) 0.0255(7) -0.0095(6) 0.0031(6) -0.0107(6)
C14 0.0349(9) 0.0331(9) 0.0259(8) -0.0112(7) 0.0077(7) -0.0170(7)
C15 0.0368(10) 0.0294(8) 0.0263(8) -0.0088(6) 0.0061(7) -0.0120(7)
C16 0.0326(9) 0.0258(8) 0.0303(8) -0.0077(6) 0.0060(7) -0.0125(7)
C17 0.0376(10) 0.0296(9) 0.0310(8) -0.0063(7) 0.0071(7) -0.0158(7)
C18 0.0379(9) 0.0368(9) 0.0323(9) -0.0070(7) 0.0102(7) -0.0209(8)
N8 0.0366(10) 0.0541(11) 0.0548(11) -0.0070(9) 0.0131(8) -0.0127(8)
N9 0.0700(13) 0.0574(11) 0.0297(9) -0.0047(8) 0.0004(8) -0.0238(10)
C19 0.0307(8) 0.0176(7) 0.0240(7) -0.0069(6) 0.0039(6) -0.0090(6)
C20 0.0291(8) 0.0212(7) 0.0227(7) -0.0054(6) -0.0001(6) -0.0079(6)
C21 0.0242(8) 0.0220(7) 0.0277(8) -0.0070(6) 0.0016(6) -0.0075(6)
C22 0.0329(8) 0.0230(7) 0.0254(8) -0.0072(6) 0.0050(6) -0.0106(6)
C23 0.0390(10) 0.0287(8) 0.0292(8) -0.0076(7) 0.0106(7) -0.0128(7)
C24 0.0408(10) 0.0327(9) 0.0279(9) -0.0097(7) 0.0105(7) -0.0167(8)

loop_
_atom_site_label
_atom_site_type_symbol
_atom_site_fract_x
_atom_site_fract_y
_atom_site_fract_z
_atom_site_U_iso_or_equiv
_atom_site_thermal_displace_type
_atom_site_occupancy
_atom_site_calc_flag
_atom_site_refinement_flags
Cu Cu 0.0000 0.0000 0.0000 0.02275(9) Uani 1 d S
N1 N 0.2012(2) 0.0577(2) 0.03171(10) 0.0317(3) Uani 1 d .
N2 N 0.0094(2) 0.1237(2) -0.13911(10) 0.0279(3) Uani 1 d .
N3 N -0.1522(2) 0.2510(2) 0.00754(12) 0.0364(3) Uani 1 d .
C1 C 0.2964(2) 0.0561(2) -0.05612(14) 0.0369(4) Uani 1 d .
C2 C 0.1752(2) 0.1479(2) -0.14713(13) 0.0343(4) Uani 1 d .
C3 C -0.1414(2) 0.2675(2) -0.16634(13) 0.0351(4) Uani 1 d .
C4 C -0.1630(3) 0.3518(2) -0.09066(14) 0.0375(4) Uani 1 d .
C5 C -0.0366(3) 0.2621(2) 0.07808(14) 0.0434(5) Uani 1 d .
C6 C 0.1508(3) 0.2035(2) 0.05575(15) 0.0419(5) Uani 1 d .
N4 N 0.4222(2) 0.8798(2) 0.23658(11) 0.0421(4) Uani 1 d .
N5 N 0.9137(2) 0.6648(2) 0.40526(13) 0.0474(4) Uani 1 d .
N6 N -0.0714(2) 0.6069(2) 0.72611(13) 0.0477(4) Uani 1 d .
N7 N 0.4223(3) 0.3827(2) 0.89602(13) 0.0544(5) Uani 1 d .
C7 C 0.5049(2) 0.6855(2) 0.48541(11) 0.0238(3) Uani 1 d .
C8 C 0.3225(2) 0.7225(2) 0.47893(12) 0.0268(3) Uani 1 d .
C9 C 0.2421(2) 0.6804(2) 0.55794(12) 0.0278(3) Uani 1 d .
C10 C 0.3359(2) 0.5983(2) 0.65088(11) 0.0253(3) Uani 1 d .
C11 C 0.5169(2) 0.5633(2) 0.65715(11) 0.0266(3) Uani 1 d .
C12 C 0.5992(2) 0.6033(2) 0.57820(11) 0.0255(3) Uani 1 d .
C13 C 0.5876(2) 0.7289(2) 0.40373(11) 0.0263(3) Uani 1 d .
C14 C 0.4941(2) 0.8130(2) 0.31114(12) 0.0295(3) Uani 1 d .
C15 C 0.7686(2) 0.6921(2) 0.40606(12) 0.0307(4) Uani 1 d .
C16 C 0.2540(2) 0.5491(2) 0.73188(12) 0.0291(3) Uani 1 d .
C17 C 0.0733(2) 0.5829(2) 0.72735(12) 0.0323(4) Uani 1 d .
C18 C 0.3475(2) 0.4588(2) 0.82308(13) 0.0343(4) Uani 1 d .
N8 N 0.9947(2) 0.0175(2) 0.33233(14) 0.0516(5) Uani 1 d .
N9 N 0.5195(3) 0.2427(2) 0.16502(12) 0.0539(5) Uani 1 d .
C19 C 0.5846(2) 0.0445(2) 0.41721(11) 0.0239(3) Uani 1 d .
C20 C 0.4033(2) 0.0831(2) 0.41113(11) 0.0248(3) Uani 1 d .
C21 C 0.6782(2) -0.0398(2) 0.50972(11) 0.0249(3) Uani 1 d .
C22 C 0.6688(2) 0.0901(2) 0.33574(11) 0.0269(3) Uani 1 d .
C23 C 0.8495(2) 0.0481(2) 0.33722(12) 0.0324(4) Uani 1 d .
C24 C 0.5807(2) 0.1750(2) 0.24206(12) 0.0327(4) Uani 1 d .
H1 H 0.2671(29) -0.0102(26) 0.0782(16) 0.041(6) Uiso 1 d .
H2 H 0.3871(27) 0.0949(23) -0.0576(14) 0.037(5) Uiso 1 d .
H3 H 0.3533(27) -0.0523(25) -0.0549(15) 0.037(5) Uiso 1 d .
H4 H 0.1502(26) 0.2533(25) -0.1553(15) 0.038(5) Uiso 1 d .
H5 H 0.2373(30) 0.1088(26) -0.2007(17) 0.050(6) Uiso 1 d .
H6 H 0.0050(28) 0.0751(25) -0.1813(16) 0.041(6) Uiso 1 d .
H7 H -0.1302(25) 0.3310(23) -0.2297(15) 0.033(5) Uiso 1 d .
H8 H -0.2398(29) 0.2404(24) -0.1722(15) 0.042(6) Uiso 1 d .
H9 H -0.0827(26) 0.3963(22) -0.0949(14) 0.030(5) Uiso 1 d .
H10 H -0.2717(29) 0.4357(26) -0.1055(16) 0.044(6) Uiso 1 d .
H11 H -0.2560(33) 0.2690(28) 0.0281(18) 0.055(7) Uiso 1 d .
H12 H -0.0439(32) 0.2023(29) 0.1451(19) 0.061(7) Uiso 1 d .
H13 H -0.0656(27) 0.3601(26) 0.0827(15) 0.039(5) Uiso 1 d .
H14 H 0.1704(28) 0.2729(26) 0.0047(17) 0.043(6) Uiso 1 d .
H15 H 0.2260(31) 0.1930(27) 0.1096(18) 0.052(6) Uiso 1 d .
H16 H 0.2623(25) 0.7783(22) 0.4176(14) 0.030(5) Uiso 1 d .
H17 H 0.1211(30) 0.7038(25) 0.5549(15) 0.043(6) Uiso 1 d .
H18 H 0.5764(26) 0.5138(23) 0.7203(15) 0.034(5) Uiso 1 d .
H19 H 0.7195(25) 0.5769(21) 0.5825(13) 0.027(5) Uiso 1 d .
H20 H 0.3416(25) 0.1403(22) 0.3501(15) 0.032(5) Uiso 1 d .
H21 H 0.7993(26) -0.0649(21) 0.5137(14) 0.030(5) Uiso 1 d .

loop_
_atom_type_symbol
_atom_type_description
_atom_type_scat_dispersion_real
_atom_type_scat_dispersion_imag
_atom_type_scat_source
C C 0.0033 0.0016 'International Tables Vol C Tables 4.2.6.8 and 6.1.1.4'
H H 0.0000 0.0000 'International Tables Vol C Tables 4.2.6.8 and 6.1.1.4'
N N 0.0061 0.0033 'International Tables Vol C Tables 4.2.6.8 and 6.1.1.4'
Cu Cu 0.3201 1.2651 'International Tables Vol C Tables 4.2.6.8 and 6.1.1.4'

loop_
_geom_angle_atom_site_label_1
_geom_angle_atom_site_label_2
_geom_angle_atom_site_label_3
_geom_angle
_geom_angle_site_symmetry_1
_geom_angle_site_symmetry_3
N1 Cu N1 180.0 2 .
N1 Cu N2 96.12(6) 2 .
N1 Cu N2 83.88(6) . .
N1 Cu N2 83.88(6) 2 2
N1 Cu N2 96.12(6) . 2
N2 Cu N2 180.0 . 2
N1 Cu N3 100.33(6) 2 .
N1 Cu N3 79.67(6) . .
N2 Cu N3 78.76(6) . .
N2 Cu N3 101.24(6) 2 .
N1 Cu N3 79.67(6) 2 2
N1 Cu N3 100.33(6) . 2
N2 Cu N3 101.24(6) . 2
N2 Cu N3 78.76(6) 2 2
N3 Cu N3 180.0 . 2
C1 N1 C6 113.21(15) . .
C1 N1 Cu 102.84(11) . .
C6 N1 Cu 115.04(12) . .
C3 N2 C2 112.45(14) . .
C3 N2 Cu 110.10(11) . .
C2 N2 Cu 109.63(10) . .
C5 N3 C4 113.5(2) . .
C5 N3 Cu 100.46(12) . .
C4 N3 Cu 106.65(11) . .
N1 C1 C2 110.60(14) . .
N2 C2 C1 111.26(14) . .
N2 C3 C4 111.78(14) . .
N3 C4 C3 111.12(15) . .
N3 C5 C6 112.0(2) . .
N1 C6 C5 112.9(2) . .
C13 C7 C8 120.94(14) . .
C13 C7 C12 121.13(15) . .
C8 C7 C12 117.93(14) . .
C9 C8 C7 121.05(15) . .
C8 C9 C10 121.2(2) . .
C16 C10 C11 121.17(15) . .
C16 C10 C9 121.3(2) . .
C11 C10 C9 117.50(14) . .
C12 C11 C10 121.80(15) . .
C11 C12 C7 120.5(2) . .
C7 C13 C15 123.01(15) . .
C7 C13 C14 121.5(2) . .
C15 C13 C14 115.45(15) . .
N4 C14 C13 178.8(2) . .
N5 C15 C13 178.1(2) . .
C10 C16 C18 121.8(2) . .
C10 C16 C17 122.1(2) . .
C18 C16 C17 116.04(15) . .
N6 C17 C16 178.1(2) . .
N7 C18 C16 178.1(2) . .
C22 C19 C20 121.42(15) . .
C22 C19 C21 121.0(2) . .
C20 C19 C21 117.57(14) . .
C21 C20 C19 121.36(15) 2_656 .
C20 C21 C19 121.1(2) 2_656 .
C19 C22 C23 123.3(2) . .
C19 C22 C24 123.0(2) . .
C23 C22 C24 113.50(15) . .
N8 C23 C22 175.8(2) . .
N9 C24 C22 175.9(2) . .

loop_
_geom_bond_atom_site_label_1
_geom_bond_atom_site_label_2
_geom_bond_distance
_geom_bond_site_symmetry_2
Cu N1 2.0512(15) 2
Cu N1 2.0512(15) .
Cu N2 2.054(2) .
Cu N2 2.054(2) 2
Cu N3 2.382(2) .
Cu N3 2.382(2) 2
N1 C1 1.481(2) .
N1 C6 1.486(3) .
N2 C3 1.481(2) .
N2 C2 1.484(2) .
N3 C5 1.463(3) .
N3 C4 1.470(2) .
C1 C2 1.516(3) .
C3 C4 1.513(3) .
C5 C6 1.525(3) .
N4 C14 1.139(2) .
N5 C15 1.144(2) .
N6 C17 1.144(3) .
N7 C18 1.145(3) .
C7 C13 1.395(2) .
C7 C8 1.432(2) .
C7 C12 1.430(2) .
C8 C9 1.351(2) .
C9 C10 1.430(2) .
C10 C16 1.399(2) .
C10 C11 1.424(2) .
C11 C12 1.355(2) .
C13 C15 1.421(2) .
C13 C14 1.427(2) .
C16 C18 1.422(2) .
C16 C17 1.423(2) .
N8 C23 1.146(3) .
N9 C24 1.142(2) .
C19 C22 1.406(2) .
C19 C20 1.421(2) .
C19 C21 1.427(2) .
C20 C21 1.362(2) 2_656
C21 C20 1.362(2) 2_656
C22 C23 1.414(2) .
C22 C24 1.425(2) .
